data_4325594
loop_
_publ_author_name
'Stefanie A. Cantalupo'
'Helen E. Ferreira'
'Eman Bataineh'
'Annie J. King'
'Montana V. Petersen'
'Teresa Wojtasiewicz'
'Antonio G. DiPasquale'
'Arnold L. Rheingold'
'Linda H. Doerrer'

_publ_section_title
;
 Synthesis with Structural and Electronic Characterization of Homoleptic
 Fe(II)- and Fe(III)-Fluorinated Phenolate Complexes
;
_journal_name_full 'Inorganic Chemistry'
_journal_page_first 6584
_journal_page_last 6596
_journal_paper_doi 10.1021/ic2003782
_journal_volume 50
_journal_year 2011
_chemical_formula_sum 'C36 H24 F20 Fe K O10'
_chemical_formula_weight 1091.50
_chemical_name_systematic
; 

 ? 

;
_space_group_IT_number 2
_symmetry_cell_setting triclinic
_symmetry_space_group_name_Hall '-P 1'
_symmetry_space_group_name_H-M 'P -1'
_atom_sites_solution_hydrogens geom
_atom_sites_solution_primary direct
_atom_sites_solution_secondary difmap
_audit_creation_method SHELXL-97
_cell_angle_alpha 97.7070(10)
_cell_angle_beta 110.9000(10)
_cell_angle_gamma 106.8200(10)
_cell_formula_units_Z 2
_cell_length_a 11.4435(8)
_cell_length_b 14.0079(10)
_cell_length_c 14.5871(10)
_cell_measurement_reflns_used 6489
_cell_measurement_temperature 100(2)
_cell_measurement_theta_max 27.84
_cell_measurement_theta_min 2.73
_cell_volume 2016.0(2)
_computing_cell_refinement 'Bruker SMART'
_computing_data_collection 'Bruker SMART'
_computing_data_reduction 'Bruker SAINT'
_computing_molecular_graphics 'Bruker SHELXTL'
_computing_publication_material 'Bruker SHELXTL'
_computing_structure_refinement 'SHELXL-97 (Sheldrick, 1997)'
_computing_structure_solution 'SHELXS-97 (Sheldrick, 1990)'
_diffrn_ambient_temperature 100(2)
_diffrn_measured_fraction_theta_full 0.995
_diffrn_measured_fraction_theta_max 0.902
_diffrn_measurement_device_type 'CCD area detector'
_diffrn_measurement_method 'phi and omega scans'
_diffrn_radiation_monochromator graphite
_diffrn_radiation_source 'fine-focus sealed tube'
_diffrn_radiation_type MoK\a
_diffrn_radiation_wavelength 0.71073
_diffrn_reflns_av_R_equivalents 0.0213
_diffrn_reflns_av_sigmaI/netI 0.0275
_diffrn_reflns_limit_h_max 15
_diffrn_reflns_limit_h_min -14
_diffrn_reflns_limit_k_max 18
_diffrn_reflns_limit_k_min -18
_diffrn_reflns_limit_l_max 19
_diffrn_reflns_limit_l_min -18
_diffrn_reflns_number 24309
_diffrn_reflns_theta_full 25.00
_diffrn_reflns_theta_max 28.28
_diffrn_reflns_theta_min 1.55
_exptl_absorpt_coefficient_mu 0.627
_exptl_absorpt_correction_T_max 0.8848
_exptl_absorpt_correction_T_min 0.7874
_exptl_absorpt_correction_type multi-scan
_exptl_absorpt_process_details SADABS
_exptl_crystal_colour red-purple
_exptl_crystal_density_diffrn 1.798
_exptl_crystal_description block
_exptl_crystal_F_000 1090
_exptl_crystal_size_max 0.40
_exptl_crystal_size_mid 0.30
_exptl_crystal_size_min 0.20
_refine_diff_density_max 1.724
_refine_diff_density_min -0.716
_refine_diff_density_rms 0.113
_refine_ls_extinction_method none
_refine_ls_goodness_of_fit_ref 1.019
_refine_ls_matrix_type full
_refine_ls_number_parameters 664
_refine_ls_number_reflns 9019
_refine_ls_number_restraints 0
_refine_ls_restrained_S_all 1.019
_refine_ls_R_factor_all 0.0789
_refine_ls_R_factor_gt 0.0659
_refine_ls_shift/su_max 0.125
_refine_ls_shift/su_mean 0.016
_refine_ls_structure_factor_coef Fsqd
_refine_ls_weighting_details 'calc w=1/[\s^2^(Fo^2^)+(0.1300P)^2^+2.8000P] where P=(Fo^2^+2Fc^2^)/3'
_refine_ls_weighting_scheme calc
_refine_ls_wR_factor_gt 0.1913
_refine_ls_wR_factor_ref 0.2067
_reflns_number_gt 7282
_reflns_number_total 9019
_reflns_threshold_expression >2sigma(I)
_cod_data_source_file ic2003782_si_002_6.cif
_cod_data_source_block lhd72_compound_5
_cod_database_code 4325594

loop_
_symmetry_equiv_pos_as_xyz
'x, y, z'
'-x, -y, -z'

loop_
_atom_site_label
_atom_site_type_symbol
_atom_site_fract_x
_atom_site_fract_y
_atom_site_fract_z
_atom_site_U_iso_or_equiv
_atom_site_adp_type
_atom_site_occupancy
_atom_site_symmetry_multiplicity
_atom_site_calc_flag
_atom_site_refinement_flags
Fe1 Fe 0.53030(4) 0.07501(3) 0.42721(3) 0.02693(15) Uani 1 1 d .
K1 K 0.0000 0.0000 0.0000 0.0323(2) Uani 1 2 d S
K2 K 0.48714(16) -0.43903(13) -0.00228(11) 0.0384(4) Uani 0.50 1 d P
F12 F 0.1684(2) -0.13026(19) 0.34233(17) 0.0444(5) Uani 1 1 d .
F13 F -0.0695(2) -0.1083(2) 0.2947(2) 0.0638(8) Uani 1 1 d .
F14 F -0.0854(3) 0.0652(3) 0.3874(3) 0.0801(11) Uani 1 1 d .
F15 F 0.1420(3) 0.2181(3) 0.5318(3) 0.0746(9) Uani 1 1 d .
F16 F 0.3808(3) 0.19463(19) 0.58489(19) 0.0484(6) Uani 1 1 d .
F22 F 0.5151(2) 0.38689(17) 0.38065(16) 0.0463(6) Uani 1 1 d .
F23 F 0.6759(3) 0.56993(17) 0.51942(19) 0.0542(6) Uani 1 1 d .
F24 F 0.8310(3) 0.57689(19) 0.7125(2) 0.0643(8) Uani 1 1 d .
F25 F 0.8230(3) 0.3967(2) 0.76662(18) 0.0660(8) Uani 1 1 d .
F26 F 0.6541(3) 0.21324(17) 0.63000(17) 0.0476(6) Uani 1 1 d .
F32 F 0.5939(2) 0.14167(17) 0.23500(16) 0.0419(5) Uani 1 1 d .
F33 F 0.7114(3) 0.2992(3) 0.1746(2) 0.0726(9) Uani 1 1 d .
F34 F 0.9504(3) 0.4506(2) 0.3066(3) 0.0831(10) Uani 1 1 d .
F35 F 1.0706(3) 0.4356(2) 0.4992(2) 0.0656(8) Uani 1 1 d .
F36 F 0.9450(2) 0.28398(19) 0.56459(17) 0.0483(6) Uani 1 1 d .
F42 F 0.5968(2) -0.07220(18) 0.27525(18) 0.0457(5) Uani 1 1 d .
F43 F 0.5267(4) -0.2422(2) 0.1284(2) 0.0676(8) Uani 1 1 d .
F44 F 0.2658(4) -0.3430(2) -0.0046(2) 0.0867(12) Uani 1 1 d .
F45 F 0.0773(3) -0.2611(3) 0.00348(19) 0.0808(10) Uani 1 1 d .
F46 F 0.1481(2) -0.0887(2) 0.14977(17) 0.0512(6) Uani 1 1 d .
O1 O 0.4029(2) 0.01969(18) 0.49306(18) 0.0307(5) Uani 1 1 d .
O2 O 0.5013(2) 0.20339(17) 0.43295(18) 0.0318(5) Uani 1 1 d .
O3 O 0.7065(2) 0.13150(19) 0.43475(18) 0.0329(5) Uani 1 1 d .
O4 O 0.4050(2) 0.00407(18) 0.29405(17) 0.0329(5) Uani 1 1 d .
O5 O 0.2585(2) 0.06261(19) 0.00706(17) 0.0343(5) Uani 1 1 d .
O6 O 0.1977(2) 0.17602(18) 0.14969(17) 0.0335(5) Uani 1 1 d .
O7 O -0.0463(2) 0.08164(18) 0.16594(18) 0.0352(5) Uani 1 1 d .
O8 O 0.7314(3) -0.4170(3) 0.0050(3) 0.0656(9) Uani 1 1 d .
O9 O 0.5187(8) -0.4841(7) -0.1814(4) 0.057(2) Uani 0.50 1 d P
O9' O 0.5407(10) -0.5555(5) -0.1796(4) 0.065(2) Uani 0.50 1 d P
O10 O 0.2617(7) -0.5355(7) -0.1845(5) 0.0633(19) Uani 0.50 1 d P
O10' O 0.2868(8) -0.6066(7) -0.1853(5) 0.0678(19) Uani 0.50 1 d P
C11 C 0.2826(3) 0.0304(3) 0.4663(3) 0.0350(7) Uani 1 1 d .
C12 C 0.1649(4) -0.0445(3) 0.3912(3) 0.0393(8) Uani 1 1 d .
C13 C 0.0428(4) -0.0331(4) 0.3659(3) 0.0516(11) Uani 1 1 d .
C14 C 0.0340(5) 0.0550(4) 0.4132(4) 0.0581(13) Uani 1 1 d .
C15 C 0.1487(5) 0.1290(4) 0.4852(4) 0.0528(11) Uani 1 1 d .
C16 C 0.2704(4) 0.1183(3) 0.5121(3) 0.0417(8) Uani 1 1 d .
C21 C 0.5817(3) 0.2931(3) 0.5006(3) 0.0314(7) Uani 1 1 d .
C22 C 0.5904(4) 0.3870(3) 0.4761(3) 0.0356(7) Uani 1 1 d .
C23 C 0.6725(4) 0.4815(3) 0.5462(3) 0.0415(8) Uani 1 1 d .
C24 C 0.7514(4) 0.4849(3) 0.6436(3) 0.0484(10) Uani 1 1 d .
C25 C 0.7470(4) 0.3945(3) 0.6709(3) 0.0473(10) Uani 1 1 d .
C26 C 0.6612(4) 0.3007(3) 0.6012(3) 0.0382(8) Uani 1 1 d .
C31 C 0.7630(3) 0.2078(3) 0.4030(3) 0.0316(7) Uani 1 1 d .
C32 C 0.7081(4) 0.2156(3) 0.3035(3) 0.0365(8) Uani 1 1 d .
C33 C 0.7701(5) 0.2961(3) 0.2712(4) 0.0493(10) Uani 1 1 d .
C34 C 0.8925(5) 0.3711(3) 0.3379(4) 0.0561(11) Uani 1 1 d .
C35 C 0.9503(4) 0.3645(3) 0.4342(4) 0.0496(10) Uani 1 1 d .
C36 C 0.8867(4) 0.2861(3) 0.4674(3) 0.0389(8) Uani 1 1 d .
C41 C 0.3736(4) -0.0776(3) 0.2212(3) 0.0334(7) Uani 1 1 d .
C42 C 0.4674(4) -0.1191(3) 0.2103(3) 0.0392(8) Uani 1 1 d .
C43 C 0.4312(5) -0.2057(3) 0.1348(3) 0.0494(10) Uani 1 1 d .
C44 C 0.3011(6) -0.2557(3) 0.0662(3) 0.0560(12) Uani 1 1 d .
C45 C 0.2060(5) -0.2152(4) 0.0712(3) 0.0568(13) Uani 1 1 d .
C46 C 0.2414(4) -0.1269(3) 0.1471(3) 0.0398(8) Uani 1 1 d .
C51 C 0.2708(4) 0.0398(3) -0.0867(3) 0.0400(8) Uani 1 1 d .
C52 C 0.3392(4) 0.1681(3) 0.0640(3) 0.0370(8) Uani 1 1 d .
C53 C 0.3315(4) 0.1842(3) 0.1659(3) 0.0376(8) Uani 1 1 d .
C54 C 0.1849(4) 0.1886(3) 0.2443(3) 0.0349(7) Uani 1 1 d .
C55 C 0.0444(4) 0.1843(3) 0.2233(3) 0.0363(8) Uani 1 1 d .
C56 C -0.1827(4) 0.0714(3) 0.1427(3) 0.0404(8) Uani 1 1 d .
C57 C 0.8504(5) -0.3730(5) 0.0930(4) 0.0655(13) Uani 1 1 d .
C58 C 0.7499(5) -0.4204(5) -0.0863(4) 0.0631(13) Uani 1 1 d .
C59 C 0.6051(13) -0.4527(8) -0.1731(7) 0.052(2) Uani 0.50 1 d P
C59' C 0.6347(13) -0.5038(10) -0.1736(8) 0.061(3) Uani 0.50 1 d P
C60 C 0.395(2) -0.5692(19) -0.2624(13) 0.087(6) Uani 0.50 1 d P
C60' C 0.4303(15) -0.5949(14) -0.2697(11) 0.075(5) Uani 0.50 1 d P
C61 C 0.2945(15) -0.5291(11) -0.2731(8) 0.067(3) Uani 0.50 1 d P
C61' C 0.3109(16) -0.5861(14) -0.2674(8) 0.075(4) Uani 0.50 1 d P
C62 C 0.1722(6) -0.6215(8) -0.1861(5) 0.106(3) Uani 1 1 d .

loop_
_atom_site_aniso_label
_atom_site_aniso_U_11
_atom_site_aniso_U_22
_atom_site_aniso_U_33
_atom_site_aniso_U_23
_atom_site_aniso_U_13
_atom_site_aniso_U_12
Fe1 0.0202(2) 0.0266(3) 0.0287(2) 0.00655(18) 0.00679(18) 0.00580(18)
K1 0.0260(5) 0.0327(5) 0.0279(5) 0.0031(4) 0.0064(4) 0.0049(4)
K2 0.0363(8) 0.0435(9) 0.0266(7) 0.0009(6) 0.0095(6) 0.0104(7)
F12 0.0321(11) 0.0585(14) 0.0385(11) 0.0140(10) 0.0119(9) 0.0136(10)
F13 0.0232(11) 0.096(2) 0.0671(16) 0.0459(16) 0.0094(11) 0.0165(12)
F14 0.0518(16) 0.131(3) 0.113(3) 0.085(2) 0.0521(18) 0.0646(19)
F15 0.084(2) 0.084(2) 0.113(3) 0.0517(19) 0.067(2) 0.0645(19)
F16 0.0568(15) 0.0499(14) 0.0538(14) 0.0183(11) 0.0307(12) 0.0290(12)
F22 0.0539(14) 0.0325(11) 0.0331(11) 0.0105(9) 0.0027(10) 0.0075(10)
F23 0.0604(16) 0.0285(11) 0.0551(14) 0.0098(10) 0.0112(12) 0.0073(11)
F24 0.0620(17) 0.0365(13) 0.0508(14) -0.0112(11) -0.0047(12) 0.0034(12)
F25 0.0737(19) 0.0558(15) 0.0335(12) 0.0014(11) -0.0136(12) 0.0250(14)
F26 0.0576(14) 0.0355(12) 0.0407(12) 0.0124(9) 0.0073(10) 0.0203(11)
F32 0.0361(11) 0.0455(12) 0.0351(11) 0.0107(9) 0.0102(9) 0.0078(9)
F33 0.0709(19) 0.085(2) 0.0656(18) 0.0465(16) 0.0314(15) 0.0178(16)
F34 0.077(2) 0.0619(19) 0.115(3) 0.0461(19) 0.053(2) 0.0054(16)
F35 0.0416(14) 0.0433(14) 0.089(2) -0.0012(13) 0.0269(14) -0.0070(11)
F36 0.0298(11) 0.0555(14) 0.0423(12) 0.0012(10) 0.0094(9) 0.0038(10)
F42 0.0419(13) 0.0511(13) 0.0512(13) 0.0179(11) 0.0209(11) 0.0228(11)
F43 0.112(2) 0.0485(15) 0.0779(19) 0.0253(14) 0.0661(19) 0.0408(16)
F44 0.142(3) 0.0461(15) 0.0480(15) -0.0055(12) 0.0452(19) 0.0020(18)
F45 0.0657(19) 0.084(2) 0.0328(13) 0.0006(13) 0.0005(12) -0.0231(16)
F46 0.0296(11) 0.0649(15) 0.0411(12) 0.0224(11) 0.0027(9) 0.0039(11)
O1 0.0242(11) 0.0379(13) 0.0371(12) 0.0159(10) 0.0148(10) 0.0160(10)
O2 0.0279(12) 0.0249(11) 0.0323(11) 0.0047(9) 0.0055(9) 0.0055(9)
O3 0.0223(11) 0.0354(13) 0.0361(12) 0.0101(10) 0.0105(9) 0.0058(9)
O4 0.0263(11) 0.0317(12) 0.0307(11) 0.0029(9) 0.0054(9) 0.0073(9)
O5 0.0327(12) 0.0353(13) 0.0262(11) 0.0061(9) 0.0103(10) 0.0040(10)
O6 0.0303(12) 0.0338(12) 0.0242(11) 0.0062(9) 0.0040(9) 0.0048(10)
O7 0.0322(13) 0.0298(12) 0.0334(12) 0.0021(9) 0.0098(10) 0.0048(10)
O8 0.0472(18) 0.083(2) 0.0523(18) 0.0180(17) 0.0204(15) 0.0041(17)
O9 0.043(4) 0.075(6) 0.032(3) -0.004(3) 0.017(3) -0.002(4)
O9' 0.115(7) 0.037(3) 0.026(3) 0.009(2) 0.015(3) 0.020(4)
O10 0.043(4) 0.090(6) 0.033(3) -0.005(3) 0.009(3) 0.011(4)
O10' 0.064(5) 0.071(5) 0.044(4) 0.019(3) 0.005(3) 0.012(4)
C11 0.0302(17) 0.050(2) 0.0393(18) 0.0244(16) 0.0187(15) 0.0230(16)
C12 0.0283(17) 0.056(2) 0.0385(18) 0.0238(17) 0.0134(15) 0.0170(16)
C13 0.033(2) 0.079(3) 0.055(2) 0.044(2) 0.0201(18) 0.022(2)
C14 0.046(3) 0.091(4) 0.081(3) 0.063(3) 0.043(3) 0.048(3)
C15 0.056(3) 0.077(3) 0.067(3) 0.047(3) 0.043(2) 0.047(3)
C16 0.042(2) 0.053(2) 0.048(2) 0.0254(18) 0.0269(18) 0.0266(18)
C21 0.0278(16) 0.0271(16) 0.0321(16) 0.0050(12) 0.0082(13) 0.0068(13)
C22 0.0328(18) 0.0299(17) 0.0299(16) 0.0058(13) 0.0033(14) 0.0050(14)
C23 0.044(2) 0.0239(17) 0.044(2) 0.0064(14) 0.0110(17) 0.0050(15)
C24 0.043(2) 0.0325(19) 0.042(2) -0.0078(16) 0.0009(17) 0.0036(16)
C25 0.047(2) 0.042(2) 0.0345(18) 0.0024(16) -0.0018(16) 0.0175(18)
C26 0.0371(19) 0.0306(17) 0.0382(18) 0.0087(14) 0.0067(15) 0.0120(15)
C31 0.0264(16) 0.0293(16) 0.0381(17) 0.0058(13) 0.0157(14) 0.0073(13)
C32 0.0315(17) 0.0348(18) 0.0437(19) 0.0118(15) 0.0182(15) 0.0090(14)
C33 0.050(2) 0.048(2) 0.056(2) 0.0250(19) 0.027(2) 0.0148(19)
C34 0.053(3) 0.040(2) 0.081(3) 0.023(2) 0.040(2) 0.0055(19)
C35 0.036(2) 0.0333(19) 0.071(3) 0.0043(18) 0.025(2) 0.0011(16)
C36 0.0290(17) 0.0381(19) 0.044(2) 0.0036(15) 0.0156(15) 0.0069(15)
C41 0.0350(18) 0.0310(17) 0.0286(15) 0.0107(13) 0.0108(14) 0.0060(14)
C42 0.057(2) 0.0309(17) 0.0363(18) 0.0142(14) 0.0246(17) 0.0162(16)
C43 0.079(3) 0.0330(19) 0.047(2) 0.0166(17) 0.038(2) 0.017(2)
C44 0.085(4) 0.041(2) 0.037(2) 0.0077(17) 0.033(2) 0.006(2)
C45 0.057(3) 0.051(2) 0.0240(17) 0.0091(16) 0.0020(17) -0.015(2)
C46 0.0340(19) 0.0402(19) 0.0309(17) 0.0134(15) 0.0075(14) -0.0002(15)
C51 0.0345(19) 0.046(2) 0.0294(16) 0.0039(15) 0.0135(14) 0.0031(16)
C52 0.0313(18) 0.0354(18) 0.0290(16) 0.0060(14) 0.0056(14) 0.0011(14)
C53 0.0282(17) 0.043(2) 0.0280(16) 0.0055(14) 0.0043(13) 0.0047(15)
C54 0.0336(18) 0.0349(18) 0.0273(15) 0.0056(13) 0.0082(13) 0.0068(14)
C55 0.0354(18) 0.0287(17) 0.0307(16) 0.0012(13) 0.0072(14) 0.0035(14)
C56 0.0340(19) 0.044(2) 0.0357(18) 0.0036(15) 0.0135(15) 0.0076(16)
C57 0.041(2) 0.077(3) 0.061(3) 0.009(3) 0.013(2) 0.012(2)
C58 0.062(3) 0.079(3) 0.057(3) 0.032(3) 0.032(2) 0.021(3)
C59 0.077(8) 0.048(6) 0.051(5) 0.029(4) 0.033(5) 0.037(6)
C59' 0.093(8) 0.045(6) 0.060(6) 0.014(5) 0.053(6) 0.018(6)
C60 0.062(11) 0.174(17) 0.031(5) 0.006(7) 0.016(7) 0.062(11)
C60' 0.041(7) 0.118(13) 0.034(6) 0.022(7) 0.006(5) -0.004(7)
C61 0.092(9) 0.075(8) 0.033(5) 0.014(5) 0.020(5) 0.036(7)
C61' 0.075(9) 0.116(12) 0.025(4) 0.000(6) 0.002(5) 0.054(9)
C62 0.044(3) 0.179(8) 0.051(3) 0.003(4) 0.006(3) 0.009(4)

loop_
_atom_type_symbol
_atom_type_description
_atom_type_scat_dispersion_real
_atom_type_scat_dispersion_imag
_atom_type_scat_source
C C 0.0033 0.0016 'International Tables Vol C Tables 4.2.6.8 and 6.1.1.4'
H H 0.0000 0.0000 'International Tables Vol C Tables 4.2.6.8 and 6.1.1.4'
F F 0.0171 0.0103 'International Tables Vol C Tables 4.2.6.8 and 6.1.1.4'
K K 0.2009 0.2494 'International Tables Vol C Tables 4.2.6.8 and 6.1.1.4'
Fe Fe 0.3463 0.8444 'International Tables Vol C Tables 4.2.6.8 and 6.1.1.4'
O O 0.0106 0.0060 'International Tables Vol C Tables 4.2.6.8 and 6.1.1.4'

loop_
_geom_angle_atom_site_label_1
_geom_angle_atom_site_label_2
_geom_angle_atom_site_label_3
_geom_angle
_geom_angle_site_symmetry_1
_geom_angle_site_symmetry_3
O4 Fe1 O3 111.69(11) . .
O4 Fe1 O2 98.52(10) . .
O3 Fe1 O2 94.61(11) . .
O4 Fe1 O1 112.39(10) . 2_656
O3 Fe1 O1 86.27(10) . 2_656
O2 Fe1 O1 146.37(10) . 2_656
O4 Fe1 O1 95.08(10) . .
O3 Fe1 O1 150.64(10) . .
O2 Fe1 O1 93.07(10) . .
O1 Fe1 O1 72.00(10) 2_656 .
O6 K1 O6 180.0 . 2
O6 K1 O5 118.54(7) . 2
O6 K1 O5 61.47(7) 2 2
O6 K1 O5 61.46(7) . .
O6 K1 O5 118.53(7) 2 .
O5 K1 O5 179.998(2) 2 .
O6 K1 O7 60.62(7) . .
O6 K1 O7 119.38(7) 2 .
O5 K1 O7 59.53(7) 2 .
O5 K1 O7 120.47(7) . .
O6 K1 O7 119.38(7) . 2
O6 K1 O7 60.62(7) 2 2
O5 K1 O7 120.47(7) 2 2
O5 K1 O7 59.53(7) . 2
O7 K1 O7 180.0 . 2
O6 K1 F46 77.89(7) . .
O6 K1 F46 102.11(7) 2 .
O5 K1 F46 105.52(7) 2 .
O5 K1 F46 74.49(7) . .
O7 K1 F46 81.36(8) . .
O7 K1 F46 98.64(8) 2 .
O6 K1 F46 102.11(7) . 2
O6 K1 F46 77.89(7) 2 2
O5 K1 F46 74.48(7) 2 2
O5 K1 F46 105.51(7) . 2
O7 K1 F46 98.64(8) . 2
O7 K1 F46 81.36(8) 2 2
F46 K1 F46 179.998(1) . 2
K2 K2 O8 70.85(13) 2_645 .
K2 K2 O8 69.64(13) 2_645 2_645
O8 K2 O8 140.48(8) . 2_645
K2 K2 O10 90.5(2) 2_645 .
O8 K2 O10 119.93(17) . .
O8 K2 O10 60.71(18) 2_645 .
K2 K2 O9 79.6(2) 2_645 .
O8 K2 O9 60.01(17) . .
O8 K2 O9 111.96(19) 2_645 .
O10 K2 O9 60.6(2) . .
K2 K2 O9' 85.49(19) 2_645 2_645
O8 K2 O9' 116.0(2) . 2_645
O8 K2 O9' 60.77(19) 2_645 2_645
O10 K2 O9' 118.7(2) . 2_645
O9 K2 O9' 165.0(2) . 2_645
K2 K2 O10' 74.9(2) 2_645 2_645
O8 K2 O10' 58.2(2) . 2_645
O8 K2 O10' 110.32(18) 2_645 2_645
O10 K2 O10' 165.2(2) . 2_645
O9 K2 O10' 117.8(2) . 2_645
O9' K2 O10' 58.4(3) 2_645 2_645
K2 K2 F43 142.49(13) 2_645 .
O8 K2 F43 104.58(12) . .
O8 K2 F43 106.53(11) 2_645 .
O10 K2 F43 121.1(2) . .
O9 K2 F43 131.8(2) . .
O9' K2 F43 62.54(16) 2_645 .
O10' K2 F43 71.8(2) 2_645 .
K2 K2 O10' 68.56(19) 2_645 .
O8 K2 O10' 107.8(2) . .
O8 K2 O10' 56.69(17) 2_645 .
O10 K2 O10' 22.1(2) . .
O9 K2 O10' 55.8(2) . .
O9' K2 O10' 117.2(2) 2_645 .
O10' K2 O10' 143.48(11) 2_645 .
F43 K2 O10' 142.2(2) . .
K2 K2 O9 64.25(18) 2_645 2_645
O8 K2 O9 105.12(17) . 2_645
O8 K2 O9 56.53(16) 2_645 2_645
O10 K2 O9 117.0(2) . 2_645
O9 K2 O9 143.81(11) . 2_645
O9' K2 O9 21.28(19) 2_645 2_645
O10' K2 O9 54.3(2) 2_645 2_645
F43 K2 O9 82.28(17) . 2_645
O10' K2 O9 107.2(2) . 2_645
K2 K2 F44 138.84(14) 2_645 .
O8 K2 F44 150.23(12) . .
O8 K2 F44 69.25(11) 2_645 .
O10 K2 F44 71.09(18) . .
O9 K2 F44 118.10(19) . .
O9' K2 F44 73.0(2) 2_645 .
O10' K2 F44 118.4(2) 2_645 .
F43 K2 F44 52.34(9) . .
O10' K2 F44 90.3(2) . .
O9 K2 F44 91.18(17) 2_645 .
K2 K2 O9' 60.07(14) 2_645 .
O8 K2 O9' 55.43(19) . .
O8 K2 O9' 103.12(18) 2_645 .
O10 K2 O9' 65.6(2) . .
O9 K2 O9' 19.5(2) . .
O9' K2 O9' 145.56(11) 2_645 .
O10' K2 O9' 107.9(3) 2_645 .
F43 K2 O9' 148.31(16) . .
O10' K2 O9' 52.8(2) . .
O9 K2 O9' 124.30(18) 2_645 .
F44 K2 O9' 132.93(17) . .
C43 F43 K2 127.9(3) . .
C44 F44 K2 119.2(3) . .
C46 F46 K1 127.7(2) . .
C11 O1 Fe1 128.2(2) . 2_656
C11 O1 Fe1 122.3(2) . .
Fe1 O1 Fe1 108.00(10) 2_656 .
C21 O2 Fe1 126.7(2) . .
C31 O3 Fe1 132.1(2) . .
C41 O4 Fe1 140.9(2) . .
C51 O5 C52 111.1(3) . .
C51 O5 K1 117.4(2) . .
C52 O5 K1 113.3(2) . .
C53 O6 C54 110.5(2) . .
C53 O6 K1 113.7(2) . .
C54 O6 K1 113.62(19) . .
C55 O7 C56 111.4(3) . .
C55 O7 K1 114.4(2) . .
C56 O7 K1 115.14(19) . .
C57 O8 C58 113.9(4) . .
C57 O8 K2 124.6(3) . .
C58 O8 K2 118.8(3) . .
C57 O8 K2 121.1(3) . 2_645
C58 O8 K2 118.7(3) . 2_645
K2 O8 K2 39.52(8) . 2_645
C59 O9 O9' 86.6(11) . .
C59 O9 C59' 37.5(8) . .
O9' O9 C59' 49.1(7) . .
C59 O9 C60 135.5(11) . .
O9' O9 C60 74.5(10) . .
C59' O9 C60 110.9(9) . .
C59 O9 C60' 116.3(11) . .
O9' O9 C60' 54.9(8) . .
C59' O9 C60' 88.0(9) . .
C60 O9 C60' 23.0(7) . .
C59 O9 K2 112.4(8) . .
O9' O9 K2 103.0(6) . .
C59' O9 K2 117.0(5) . .
C60 O9 K2 110.9(7) . .
C60' O9 K2 123.5(6) . .
C59 O9 K2 110.8(8) . 2_645
O9' O9 K2 66.9(6) . 2_645
C59' O9 K2 93.1(6) . 2_645
C60 O9 K2 98.3(9) . 2_645
C60' O9 K2 98.6(6) . 2_645
K2 O9 K2 36.19(11) . 2_645
C59' O9' O9 80.1(9) . .
C59' O9' C60' 121.3(10) . .
O9 O9' C60' 83.5(11) . .
C59' O9' C59 39.2(8) . .
O9 O9' C59 41.0(6) . .
C60' O9' C59 107.2(10) . .
C59' O9' C60 125.1(13) . .
O9 O9' C60 64.4(11) . .
C60' O9' C60 23.0(10) . .
C59 O9' C60 97.1(12) . .
C59' O9' K2 116.6(7) . 2_645
O9 O9' K2 91.9(6) . 2_645
C60' O9' K2 119.9(8) . 2_645
C59 O9' K2 107.1(6) . 2_645
C60 O9' K2 105.6(8) . 2_645
C59' O9' K2 104.7(7) . .
O9 O9' K2 57.5(5) . .
C60' O9' K2 112.5(10) . .
C59 O9' K2 78.7(6) . .
C60 O9' K2 90.5(7) . .
K2 O9' K2 34.44(11) 2_645 .
O10' O10 C62 61.6(8) . .
O10' O10 C61 86.7(8) . .
C62 O10 C61 120.1(8) . .
O10' O10 C61' 54.9(8) . .
C62 O10 C61' 99.0(9) . .
C61 O10 C61' 31.8(6) . .
O10' O10 K2 88.3(6) . .
C62 O10 K2 115.9(5) . .
C61 O10 K2 111.9(6) . .
C61' O10 K2 107.2(6) . .
O10' O10 K2 55.4(5) . 2_645
C62 O10 K2 92.9(5) . 2_645
C61 O10 K2 109.6(7) . 2_645
C61' O10 K2 88.8(6) . 2_645
K2 O10 K2 33.17(11) . 2_645
O10 O10' C62 67.6(8) . .
O10 O10' C61' 83.5(9) . .
C62 O10' C61' 120.4(9) . .
O10 O10' C61 55.1(6) . .
C62 O10' C61 103.9(8) . .
C61' O10' C61 28.4(7) . .
O10 O10' K2 105.8(6) . 2_645
C62 O10' K2 119.9(5) . 2_645
C61' O10' K2 117.7(8) . 2_645
C61 O10' K2 120.6(6) . 2_645
O10 O10' K2 69.6(5) . .
C62 O10' K2 108.2(6) . .
C61' O10' K2 108.4(8) . .
C61 O10' K2 95.1(5) . .
K2 O10' K2 36.52(11) 2_645 .
O1 C11 C16 121.3(4) . .
O1 C11 C12 122.4(3) . .
C16 C11 C12 116.4(3) . .
F12 C12 C13 118.3(4) . .
F12 C12 C11 120.1(3) . .
C13 C12 C11 121.6(4) . .
F13 C13 C14 119.4(4) . .
F13 C13 C12 120.0(5) . .
C14 C13 C12 120.6(4) . .
F14 C14 C15 122.2(5) . .
F14 C14 C13 119.8(5) . .
C15 C14 C13 118.0(4) . .
C14 C15 C16 122.2(4) . .
C14 C15 F15 118.7(4) . .
C16 C15 F15 119.1(5) . .
F16 C16 C15 119.3(4) . .
F16 C16 C11 119.5(3) . .
C15 C16 C11 121.2(4) . .
O2 C21 C22 121.9(3) . .
O2 C21 C26 122.7(3) . .
C22 C21 C26 115.4(3) . .
F22 C22 C23 118.0(3) . .
F22 C22 C21 119.4(3) . .
C23 C22 C21 122.6(3) . .
F23 C23 C24 119.7(3) . .
F23 C23 C22 120.5(3) . .
C24 C23 C22 119.8(3) . .
F24 C24 C23 120.0(4) . .
F24 C24 C25 120.4(4) . .
C23 C24 C25 119.6(3) . .
F25 C25 C24 120.3(4) . .
F25 C25 C26 119.6(4) . .
C24 C25 C26 120.1(4) . .
F26 C26 C25 119.4(3) . .
F26 C26 C21 118.2(3) . .
C25 C26 C21 122.4(3) . .
O3 C31 C36 121.4(3) . .
O3 C31 C32 123.2(3) . .
C36 C31 C32 115.3(3) . .
F32 C32 C33 117.9(3) . .
F32 C32 C31 119.7(3) . .
C33 C32 C31 122.3(4) . .
F33 C33 C34 120.8(4) . .
F33 C33 C32 119.3(4) . .
C34 C33 C32 119.9(4) . .
C35 C34 F34 121.1(4) . .
C35 C34 C33 119.4(4) . .
F34 C34 C33 119.5(5) . .
C34 C35 F35 120.0(4) . .
C34 C35 C36 120.8(4) . .
F35 C35 C36 119.2(4) . .
F36 C36 C35 119.2(3) . .
F36 C36 C31 118.5(3) . .
C35 C36 C31 122.3(4) . .
O4 C41 C46 120.5(3) . .
O4 C41 C42 123.6(3) . .
C46 C41 C42 115.9(3) . .
F42 C42 C43 118.8(4) . .
F42 C42 C41 119.0(3) . .
C43 C42 C41 122.3(4) . .
F43 C43 C42 119.4(4) . .
F43 C43 C44 119.5(4) . .
C42 C43 C44 121.0(5) . .
F44 C44 C43 120.5(5) . .
F44 C44 C45 120.7(5) . .
C43 C44 C45 118.8(4) . .
F45 C45 C44 120.4(4) . .
F45 C45 C46 118.7(5) . .
C44 C45 C46 120.8(4) . .
F46 C46 C45 119.7(4) . .
F46 C46 C41 119.2(3) . .
C45 C46 C41 121.0(4) . .
O5 C51 C56 108.2(3) . 2
O5 C52 C53 108.3(3) . .
O6 C53 C52 108.6(3) . .
O6 C54 C55 108.2(3) . .
O7 C55 C54 108.0(3) . .
O7 C56 C51 108.0(3) . 2
O8 C57 C62 112.3(4) . 2_645
O8 C58 C59' 111.6(5) . .
O8 C58 C59 105.1(5) . .
C59' C58 C59 33.1(5) . .
C59' C59 O9 103.1(15) . .
C59' C59 O9' 50.7(10) . .
O9 C59 O9' 52.4(9) . .
C59' C59 C58 68.7(12) . .
O9 C59 C58 137.0(10) . .
O9' C59 C58 105.1(8) . .
C59' C59 K2 110.2(10) . .
O9 C59 K2 52.5(7) . .
O9' C59 K2 76.5(6) . .
C58 C59 K2 89.5(4) . .
C59' C59 K2 79.2(9) . 2_645
O9 C59 K2 55.0(7) . 2_645
O9' C59 K2 50.3(4) . 2_645
C58 C59 K2 82.2(4) . 2_645
K2 C59 K2 31.31(11) . 2_645
C59 C59' O9' 90.1(15) . .
C59 C59' O9 39.4(10) . .
O9' C59' O9 50.8(7) . .
C59 C59' C58 78.2(12) . .
O9' C59' C58 131.6(9) . .
O9 C59' C58 106.7(9) . .
C59 C59' K2 86.2(10) . 2_645
O9' C59' K2 47.0(5) . 2_645
O9 C59' K2 62.7(5) . 2_645
C58 C59' K2 85.1(4) . 2_645
C60' C60 C61' 135(5) . .
C60' C60 C61 165(3) . .
C61' C60 C61 38.2(14) . .
C60' C60 O9 91(3) . .
C61' C60 O9 127.2(17) . .
C61 C60 O9 103.3(14) . .
C60' C60 O9' 56(2) . .
C61' C60 O9' 138(2) . .
C61 C60 O9' 139.7(14) . .
O9 C60 O9' 41.1(6) . .
C60 C60' O9' 101(3) . .
C60 C60' C61' 26(3) . .
O9' C60' C61' 115.9(13) . .
C60 C60' O9 66(3) . .
O9' C60' O9 41.6(6) . .
C61' C60' O9 89.6(12) . .
C61' C61 C60 38.7(17) . .
C61' C61 O10 86.0(14) . .
C60 C61 O10 107.5(12) . .
C61' C61 O10' 47.8(12) . .
C60 C61 O10' 74.7(12) . .
O10 C61 O10' 38.2(5) . .
C61 C61' C60 103(3) . .
C61 C61' O10' 103.9(15) . .
C60 C61' O10' 118.5(16) . .
C61 C61' C60' 121(2) . .
C60 C61' C60' 19(2) . .
O10' C61' C60' 115.8(12) . .
C61 C61' O10 62.2(12) . .
C60 C61' O10 126.6(17) . .
O10' C61' O10 41.6(6) . .
C60' C61' O10 138.6(10) . .
O10' C62 O10 50.8(5) . .
O10' C62 C57 121.2(6) . 2_645
O10 C62 C57 118.2(6) . 2_645

loop_
_geom_bond_atom_site_label_1
_geom_bond_atom_site_label_2
_geom_bond_distance
_geom_bond_site_symmetry_2
Fe1 O4 1.867(2) .
Fe1 O3 1.897(2) .
Fe1 O2 1.917(2) .
Fe1 O1 2.016(2) 2_656
Fe1 O1 2.048(2) .
K1 O6 2.787(2) .
K1 O6 2.787(2) 2
K1 O5 2.791(2) 2
K1 O5 2.791(2) .
K1 O7 2.823(2) .
K1 O7 2.823(2) 2
K1 F46 2.914(2) .
K1 F46 2.914(2) 2
K2 K2 1.821(3) 2_645
K2 O8 2.683(4) .
K2 O8 2.704(4) 2_645
K2 O10 2.770(6) .
K2 O9 2.778(6) .
K2 O9' 2.790(7) 2_645
K2 O10' 2.848(7) 2_645
K2 F43 2.948(3) .
K2 O10' 2.955(8) .
K2 O9 3.033(8) 2_645
K2 F44 3.186(5) .
K2 O9' 3.210(8) .
F12 C12 1.330(5) .
F13 C13 1.346(5) .
F14 C14 1.337(5) .
F15 C15 1.376(6) .
F16 C16 1.351(5) .
F22 C22 1.350(4) .
F23 C23 1.342(4) .
F24 C24 1.349(4) .
F25 C25 1.346(4) .
F26 C26 1.337(4) .
F32 C32 1.337(4) .
F33 C33 1.340(5) .
F34 C34 1.348(5) .
F35 C35 1.344(5) .
F36 C36 1.343(5) .
F42 C42 1.338(5) .
F43 C43 1.359(6) .
F44 C44 1.343(5) .
F45 C45 1.342(5) .
F46 C46 1.335(5) .
O1 C11 1.350(4) .
O1 Fe1 2.016(2) 2_656
O2 C21 1.323(4) .
O3 C31 1.312(4) .
O4 C41 1.315(4) .
O5 C51 1.428(4) .
O5 C52 1.435(4) .
O6 C53 1.430(4) .
O6 C54 1.432(4) .
O7 C55 1.428(4) .
O7 C56 1.432(5) .
O8 C57 1.392(6) .
O8 C58 1.417(6) .
O8 K2 2.704(4) 2_645
O9 C59 0.913(12) .
O9 O9' 1.101(10) .
O9 C59' 1.401(16) .
O9 C60 1.51(2) .
O9 C60' 1.649(19) .
O9 K2 3.033(8) 2_645
O9' C59' 1.074(13) .
O9' C60' 1.358(16) .
O9' C59 1.388(13) .
O9' C60 1.61(2) .
O9' K2 2.790(7) 2_645
O10 O10' 1.112(10) .
O10 C62 1.327(12) .
O10 C61 1.476(13) .
O10 C61' 1.664(15) .
O10 K2 3.328(8) 2_645
O10' C62 1.262(11) .
O10' C61' 1.370(16) .
O10' C61 1.796(14) .
O10' K2 2.848(7) 2_645
C11 C16 1.388(6) .
C11 C12 1.392(5) .
C12 C13 1.375(5) .
C13 C14 1.379(7) .
C14 C15 1.356(8) .
C15 C16 1.364(5) .
C21 C22 1.393(5) .
C21 C26 1.394(5) .
C22 C23 1.383(5) .
C23 C24 1.371(6) .
C24 C25 1.370(6) .
C25 C26 1.382(5) .
C31 C36 1.402(5) .
C31 C32 1.394(5) .
C32 C33 1.384(5) .
C33 C34 1.383(7) .
C34 C35 1.351(7) .
C35 C36 1.379(6) .
C41 C46 1.401(5) .
C41 C42 1.406(5) .
C42 C43 1.372(5) .
C43 C44 1.362(7) .
C44 C45 1.383(8) .
C45 C46 1.393(6) .
C51 C56 1.506(5) 2
C52 C53 1.511(5) .
C54 C55 1.507(5) .
C56 C51 1.506(5) 2
C57 C62 1.478(9) 2_645
C58 C59' 1.496(13) .
C58 C59 1.571(13) .
C59 C59' 0.876(13) .
C59 K2 3.463(10) 2_645
C59' K2 3.410(10) 2_645
C60 C60' 0.64(2) .
C60 C61' 0.89(2) .
C60 C61 1.38(2) .
C60' C61' 1.42(2) .
C61 C61' 0.879(16) .
C62 C57 1.478(9) 2_645
